data_7718742
loop_
_publ_author_name
'Kim, Boyoung'
'Ok, Kang Min'

_publ_section_title
;
 Dimensionality-driven photoluminescence enhancement in Cl/Br mixed-halide
 organic-inorganic hybrid cadmium halides.
;
_journal_issue 23
_journal_name_full 'Dalton transactions (Cambridge, England : 2003)'
_journal_page_first 9261
_journal_page_last 9269
_journal_paper_doi 10.1039/d5dt00908a
_journal_volume 54
_journal_year 2025
_chemical_formula_moiety 'Cd Br Cl C N H'
_chemical_formula_sum 'C28 H48 Br3.95 Cd5 Cl14.05 N8'
_chemical_formula_weight 1872.58
_space_group_IT_number 2
_space_group_name_Hall '-P 1'
_space_group_name_H-M_alt 'P -1'
_symmetry_cell_setting triclinic
_symmetry_Int_Tables_number 2
_symmetry_space_group_name_Hall '-P 1'
_symmetry_space_group_name_H-M 'P -1'
_atom_sites_solution_hydrogens geom
_atom_sites_solution_primary direct
_atom_sites_solution_secondary difmap
_audit_conform_dict_location ftp://ftp.iucr.org/pub/cif_core.dic
_audit_conform_dict_name cif_core.dic
_audit_conform_dict_version 2.4.5
_audit_creation_date 2025-03-10T17:12:45-00:00
_audit_creation_method 'WinGX routine CIF_UPDATE'
_audit_update_record
;
2025-04-16 deposited with the CCDC.	2025-05-15 downloaded from the CCDC.
;
_cell_angle_alpha 93.7070(10)
_cell_angle_beta 90.9100(10)
_cell_angle_gamma 101.3830(10)
_cell_formula_units_Z 1
_cell_length_a 7.5987(2)
_cell_length_b 11.7771(3)
_cell_length_c 15.6318(3)
_cell_measurement_reflns_used 9937
_cell_measurement_temperature 273(2)
_cell_measurement_theta_max 26.76
_cell_measurement_theta_min 2.61
_cell_measurement_wavelength 0.71076
_cell_volume 1367.93(6)
_computing_cell_refinement 'SAINT V8.40B integration software'
_computing_data_collection 'Bruker APEX5 software'
_computing_data_reduction 'Bruker APEX5 software'
_computing_molecular_graphics 'Ortep for Windows (Farrugia, 2012)'
_computing_publication_material 'WinGX publication routines (Farrugia, 2012)'
_computing_structure_refinement 'SHELXL-2018/3 (Sheldrick, 2018)'
_computing_structure_solution 'SHELXT 2018/2 (Sheldrick, 2018)'
_diffrn_ambient_temperature 273(2)
_diffrn_detector 'PHOTON II CPAD detector'
_diffrn_measured_fraction_theta_full 0.999
_diffrn_measured_fraction_theta_max 0.999
_diffrn_measurement_device 'three-circle diffractometer'
_diffrn_measurement_device_type 'Bruker D8 QUEST'
_diffrn_measurement_method '\w scans'
_diffrn_orient_matrix_type 'x-axis to radiation source'
_diffrn_orient_matrix_UB_11 -0.011243
_diffrn_orient_matrix_UB_12 -0.085869
_diffrn_orient_matrix_UB_13 -0.010185
_diffrn_orient_matrix_UB_21 0.003081
_diffrn_orient_matrix_UB_22 0.008126
_diffrn_orient_matrix_UB_23 -0.063271
_diffrn_orient_matrix_UB_31 0.133793
_diffrn_orient_matrix_UB_32 0.009925
_diffrn_orient_matrix_UB_33 0.002486
_diffrn_radiation_monochromator graphite
_diffrn_radiation_type MoK\a
_diffrn_radiation_wavelength 0.71073
_diffrn_reflns_av_R_equivalents 0.1445
_diffrn_reflns_av_unetI/netI 0.0604
_diffrn_reflns_Laue_measured_fraction_full 0.999
_diffrn_reflns_Laue_measured_fraction_max 0.999
_diffrn_reflns_limit_h_max 10
_diffrn_reflns_limit_h_min -10
_diffrn_reflns_limit_k_max 15
_diffrn_reflns_limit_k_min -15
_diffrn_reflns_limit_l_max 20
_diffrn_reflns_limit_l_min -20
_diffrn_reflns_number 50748
_diffrn_reflns_point_group_measured_fraction_full 0.999
_diffrn_reflns_point_group_measured_fraction_max 0.999
_diffrn_reflns_theta_full 25.242
_diffrn_reflns_theta_max 28.323
_diffrn_reflns_theta_min 2.613
_diffrn_source 'sealed x-ray tube'
_exptl_absorpt_coefficient_mu 5.516
_exptl_absorpt_correction_T_max 0.746
_exptl_absorpt_correction_T_min 0.515
_exptl_absorpt_correction_type multi-scan
_exptl_absorpt_process_details
;
        SADABS-2016/2 - Bruker AXS area detector scaling and absorption correcti
;
_exptl_crystal_colour colourless
_exptl_crystal_density_diffrn 2.273
_exptl_crystal_density_method 'not measured'
_exptl_crystal_description block
_exptl_crystal_F_000 889
_exptl_crystal_size_max 0.189
_exptl_crystal_size_mid 0.119
_exptl_crystal_size_min 0.039
_refine_diff_density_max 1.766
_refine_diff_density_min -1.454
_refine_diff_density_rms 0.202
_refine_ls_extinction_method none
_refine_ls_goodness_of_fit_ref 1.037
_refine_ls_hydrogen_treatment constr
_refine_ls_matrix_type full
_refine_ls_number_constraints 0
_refine_ls_number_parameters 279
_refine_ls_number_reflns 6792
_refine_ls_number_restraints 1
_refine_ls_restrained_S_all 1.038
_refine_ls_R_factor_all 0.0813
_refine_ls_R_factor_gt 0.0502
_refine_ls_shift/su_max 0.002
_refine_ls_shift/su_mean 0
_refine_ls_structure_factor_coef Fsqd
_refine_ls_weighting_details 'w=1/[\s^2^(Fo^2^)+(0.0924P)^2^+3.6199P] where P=(Fo^2^+2Fc^2^)/3'
_refine_ls_weighting_scheme calc
_refine_ls_wR_factor_gt 0.139
_refine_ls_wR_factor_ref 0.1662
_reflns_Friedel_coverage 0
_reflns_number_gt 4808
_reflns_number_total 6792
_reflns_threshold_expression 'I > 2\s(I)'
_cod_data_source_file d5dt00908a2.cif
_cod_data_source_block Cl80
_cod_depositor_comments 'Adding full bibliography for 7718739--7718742.cif.'
_cod_database_code 7718742
_shelx_estimated_absorpt_t_min 0.422
_shelx_estimated_absorpt_t_max 0.814
_shelx_shelxl_version_number 2018/3

loop_
_symmetry_equiv_pos_as_xyz
'x, y, z'
'-x, -y, -z'

loop_
_atom_site_label
_atom_site_type_symbol
_atom_site_fract_x
_atom_site_fract_y
_atom_site_fract_z
_atom_site_U_iso_or_equiv
_atom_site_adp_type
_atom_site_occupancy
_atom_site_site_symmetry_order
_atom_site_calc_flag
_atom_site_refinement_flags_posn
_atom_site_refinement_flags_adp
_atom_site_refinement_flags_occupancy
_atom_site_disorder_assembly
_atom_site_disorder_group
Cd1 Cd 0.54972(7) 0.63778(5) 0.44028(3) 0.04062(16) Uani 1 1 d . . . . .
Cd2 Cd 0.56132(7) 0.68411(4) 0.21311(3) 0.03549(15) Uani 1 1 d . . . . .
Cd3 Cd 0 0.5 0 0.03327(18) Uani 1 2 d S . P . .
Br1 Br 0.26385(18) 0.49942(13) 0.48946(9) 0.0384(5) Uani 0.144(6) 1 d . . P A 1
Br2 Br 0.83276(16) 0.72755(11) 0.34074(8) 0.0383(4) Uani 0.267(6) 1 d . . P A 1
Br3 Br 0.35521(18) 0.74792(12) 0.33911(8) 0.0418(5) Uani 0.259(6) 1 d . . P A 1
Br4 Br 0.49308(18) 0.47716(12) 0.27713(8) 0.0408(5) Uani 0.237(6) 1 d . . P A 1
Br5 Br 0.2851(2) 0.59593(16) 0.10100(11) 0.0442(7) Uani 0.035(7) 1 d . . P A 1
Br6 Br -0.2054(2) 0.61149(15) 0.09956(11) 0.0442(7) Uani 0.049(6) 1 d . . P A 1
Br7 Br -0.0816(2) 0.32764(14) 0.09687(10) 0.0359(5) Uani 0.021(5) 1 d . . P A 1
Br8 Br 0.59490(14) 0.80568(9) 0.56368(6) 0.0402(3) Uani 0.509(5) 1 d . . P A 1
Br9 Br 0.63338(15) 0.88236(9) 0.14595(7) 0.0410(3) Uani 0.474(4) 1 d . . P A 1
Cl1 Cl 0.26385(18) 0.49942(13) 0.48946(9) 0.0384(5) Uani 0.856(6) 1 d . . P A 2
Cl2 Cl 0.83276(16) 0.72755(11) 0.34074(8) 0.0383(4) Uani 0.733(6) 1 d . . P A 2
Cl3 Cl 0.35521(18) 0.74792(12) 0.33911(8) 0.0418(5) Uani 0.741(6) 1 d . . P A 2
Cl4 Cl 0.49308(18) 0.47716(12) 0.27713(8) 0.0408(5) Uani 0.763(6) 1 d . . P A 2
Cl5 Cl 0.2851(2) 0.59593(16) 0.10100(11) 0.0442(7) Uani 0.965(7) 1 d . . P A 2
Cl6 Cl -0.2054(2) 0.61149(15) 0.09956(11) 0.0442(7) Uani 0.951(6) 1 d . . P A 2
Cl7 Cl -0.0816(2) 0.32764(14) 0.09687(10) 0.0359(5) Uani 0.979(5) 1 d . . P A 2
Cl8 Cl 0.59490(14) 0.80568(9) 0.56368(6) 0.0402(3) Uani 0.491(5) 1 d . . P A 2
Cl9 Cl 0.63338(15) 0.88236(9) 0.14595(7) 0.0410(3) Uani 0.526(4) 1 d . . P A 2
N1 N 0.0850(11) -0.1451(7) 0.1579(8) 0.078(3) Uani 1 1 d . . . . .
H1A H 0.018181 -0.212103 0.163305 0.093 Uiso 1 1 calc R U . . .
N2 N 0.4913(10) 0.3654(6) 0.0789(5) 0.0512(16) Uani 1 1 d . . . . .
H2A H 0.511061 0.37593 0.023768 0.077 Uiso 1 1 calc R U . . .
H2B H 0.595076 0.36663 0.106513 0.077 Uiso 1 1 calc R U . . .
H2C H 0.440692 0.421978 0.101659 0.077 Uiso 1 1 calc R U . . .
C1 C 0.1363(15) -0.0766(11) 0.2266(8) 0.077(3) Uani 1 1 d . . . . .
H1 H 0.097408 -0.09813 0.280427 0.093 Uiso 1 1 calc R U . . .
C2 C 0.2466(14) 0.0255(9) 0.2174(6) 0.066(3) Uani 1 1 d . . . . .
H2 H 0.286322 0.074058 0.266088 0.079 Uiso 1 1 calc R U . . .
C3 C 0.3017(13) 0.0601(8) 0.1403(6) 0.059(2) Uani 1 1 d . . . . .
C4 C 0.2387(16) -0.0127(9) 0.0695(7) 0.075(3) Uani 1 1 d . . . . .
H4 H 0.269314 0.00858 0.014578 0.09 Uiso 1 1 calc R U . . .
C5 C 0.1318(16) -0.1152(10) 0.0816(8) 0.079(3) Uani 1 1 d . . . . .
H5 H 0.090179 -0.166045 0.034372 0.095 Uiso 1 1 calc R U . . .
C6 C 0.4334(18) 0.1733(10) 0.1326(11) 0.111(5) Uani 1 1 d . . . . .
H6A H 0.468708 0.207854 0.18987 0.133 Uiso 1 1 calc R U . . .
H6B H 0.540289 0.156224 0.105708 0.133 Uiso 1 1 calc R U . . .
C7 C 0.3717(17) 0.2537(9) 0.0869(8) 0.084(4) Uani 1 1 d . . . . .
H7A H 0.262777 0.268333 0.113123 0.101 Uiso 1 1 calc R U . . .
H7B H 0.338523 0.218832 0.029528 0.101 Uiso 1 1 calc R U . . .
N3 N 0.7405(11) 1.0153(7) 0.4426(5) 0.062(2) Uani 1 1 d . . . . .
H3A H 0.687368 0.956275 0.468343 0.074 Uiso 1 1 calc R U . . .
N4 N 1.0345(10) 1.4996(6) 0.2804(5) 0.0548(17) Uani 1 1 d . . . . .
H4A H 1.031138 1.482955 0.223935 0.082 Uiso 1 1 calc R U . . .
H4B H 1.148 1.514809 0.299775 0.082 Uiso 1 1 calc R U . . .
H4C H 0.985508 1.561398 0.291857 0.082 Uiso 1 1 calc R U . . .
C8 C 0.8374(12) 1.1091(8) 0.4909(6) 0.056(2) Uani 1 1 d . . . . .
H8 H 0.841423 1.110373 0.550452 0.067 Uiso 1 1 calc R U . . .
C9 C 0.9263(12) 1.1989(8) 0.4498(5) 0.052(2) Uani 1 1 d . . . . .
H9 H 0.993589 1.262915 0.481419 0.062 Uiso 1 1 calc R U . . .
C10 C 0.9191(9) 1.1976(6) 0.3608(4) 0.0362(14) Uani 1 1 d . . . . .
C11 C 0.8201(12) 1.1044(7) 0.3161(5) 0.052(2) Uani 1 1 d . . . . .
H11 H 0.815601 1.102486 0.256566 0.062 Uiso 1 1 calc R U . . .
C12 C 0.7253(13) 1.0121(7) 0.3566(6) 0.060(2) Uani 1 1 d . . . . .
H12 H 0.653246 0.94952 0.32548 0.072 Uiso 1 1 calc R U . . .
C13 C 1.0281(10) 1.2985(7) 0.3179(5) 0.0424(16) Uani 1 1 d . . . . .
H13A H 1.04487 1.275378 0.258396 0.051 Uiso 1 1 calc R U . . .
H13B H 1.145524 1.321507 0.346174 0.051 Uiso 1 1 calc R U . . .
C14 C 0.9326(10) 1.3994(7) 0.3228(5) 0.0429(17) Uani 1 1 d . . . . .
H14A H 0.814484 1.375423 0.295418 0.051 Uiso 1 1 calc R U . . .
H14B H 0.91703 1.422445 0.382434 0.051 Uiso 1 1 calc R U . . .

loop_
_atom_site_aniso_label
_atom_site_aniso_U_11
_atom_site_aniso_U_22
_atom_site_aniso_U_33
_atom_site_aniso_U_23
_atom_site_aniso_U_13
_atom_site_aniso_U_12
Cd1 0.0400(3) 0.0460(3) 0.0366(3) 0.0110(2) 0.0023(2) 0.0075(2)
Cd2 0.0372(3) 0.0400(3) 0.0282(3) 0.00131(19) 0.0009(2) 0.0052(2)
Cd3 0.0306(3) 0.0414(4) 0.0264(3) 0.0008(3) 0.0012(3) 0.0041(3)
Br1 0.0354(8) 0.0473(9) 0.0322(8) 0.0063(6) 0.0022(5) 0.0062(6)
Br2 0.0337(7) 0.0463(8) 0.0332(7) 0.0043(5) -0.0010(5) 0.0035(5)
Br3 0.0424(8) 0.0512(8) 0.0339(7) 0.0028(5) 0.0027(5) 0.0145(6)
Br4 0.0417(8) 0.0436(8) 0.0374(7) 0.0086(5) 0.0029(5) 0.0069(6)
Br5 0.0344(10) 0.0571(12) 0.0366(10) -0.0042(7) -0.0092(7) 0.0011(7)
Br6 0.0401(10) 0.0409(10) 0.0489(11) -0.0072(7) 0.0148(7) 0.0040(7)
Br7 0.0422(9) 0.0390(9) 0.0259(8) 0.0075(6) 0.0012(6) 0.0047(7)
Br8 0.0472(6) 0.0404(6) 0.0335(5) 0.0014(4) -0.0011(4) 0.0104(4)
Br9 0.0524(7) 0.0356(6) 0.0360(6) 0.0067(4) 0.0032(4) 0.0093(5)
Cl1 0.0354(8) 0.0473(9) 0.0322(8) 0.0063(6) 0.0022(5) 0.0062(6)
Cl2 0.0337(7) 0.0463(8) 0.0332(7) 0.0043(5) -0.0010(5) 0.0035(5)
Cl3 0.0424(8) 0.0512(8) 0.0339(7) 0.0028(5) 0.0027(5) 0.0145(6)
Cl4 0.0417(8) 0.0436(8) 0.0374(7) 0.0086(5) 0.0029(5) 0.0069(6)
Cl5 0.0344(10) 0.0571(12) 0.0366(10) -0.0042(7) -0.0092(7) 0.0011(7)
Cl6 0.0401(10) 0.0409(10) 0.0489(11) -0.0072(7) 0.0148(7) 0.0040(7)
Cl7 0.0422(9) 0.0390(9) 0.0259(8) 0.0075(6) 0.0012(6) 0.0047(7)
Cl8 0.0472(6) 0.0404(6) 0.0335(5) 0.0014(4) -0.0011(4) 0.0104(4)
Cl9 0.0524(7) 0.0356(6) 0.0360(6) 0.0067(4) 0.0032(4) 0.0093(5)
N1 0.052(5) 0.038(4) 0.140(10) 0.023(5) 0.010(5) -0.003(3)
N2 0.055(4) 0.043(4) 0.056(4) 0.009(3) 0.015(3) 0.007(3)
C1 0.075(7) 0.085(8) 0.076(7) 0.041(6) 0.020(6) 0.013(6)
C2 0.079(7) 0.064(6) 0.054(5) 0.005(4) -0.016(5) 0.014(5)
C3 0.066(6) 0.051(5) 0.053(5) 0.011(4) 0.002(4) -0.005(4)
C4 0.089(8) 0.071(7) 0.058(6) 0.012(5) 0.018(5) -0.005(6)
C5 0.078(7) 0.063(6) 0.090(8) -0.030(6) -0.022(6) 0.013(6)
C6 0.085(9) 0.071(8) 0.160(14) 0.036(9) -0.034(9) -0.029(7)
C7 0.090(8) 0.050(6) 0.103(9) 0.020(6) -0.034(7) -0.014(5)
N3 0.063(5) 0.057(4) 0.070(5) 0.023(4) 0.028(4) 0.017(4)
N4 0.064(4) 0.046(4) 0.058(4) 0.010(3) 0.002(4) 0.017(3)
C8 0.064(5) 0.058(5) 0.046(5) 0.005(4) 0.005(4) 0.013(4)
C9 0.056(5) 0.057(5) 0.036(4) -0.001(3) 0.000(3) -0.004(4)
C10 0.040(4) 0.043(4) 0.030(3) 0.006(3) 0.003(3) 0.018(3)
C11 0.069(5) 0.042(4) 0.041(4) -0.006(3) 0.000(4) 0.007(4)
C12 0.070(6) 0.042(4) 0.064(6) -0.006(4) 0.001(5) 0.007(4)
C13 0.034(4) 0.057(5) 0.036(4) 0.004(3) 0.004(3) 0.009(3)
C14 0.042(4) 0.052(4) 0.038(4) 0.010(3) 0.007(3) 0.013(3)

loop_
_atom_type_symbol
_atom_type_description
_atom_type_scat_dispersion_real
_atom_type_scat_dispersion_imag
_atom_type_scat_source
C C 0.0033 0.0016 'International Tables Vol C Tables 4.2.6.8 and 6.1.1.4'
H H 0 0 'International Tables Vol C Tables 4.2.6.8 and 6.1.1.4'
Br Br -0.2901 2.4595 'International Tables Vol C Tables 4.2.6.8 and 6.1.1.4'
Cd Cd -0.8075 1.2024 'International Tables Vol C Tables 4.2.6.8 and 6.1.1.4'
Cl Cl 0.1484 0.1585 'International Tables Vol C Tables 4.2.6.8 and 6.1.1.4'
N N 0.0061 0.0033 'International Tables Vol C Tables 4.2.6.8 and 6.1.1.4'

loop_
_geom_angle_atom_site_label_1
_geom_angle_atom_site_label_2
_geom_angle_atom_site_label_3
_geom_angle
_geom_angle_site_symmetry_1
_geom_angle_site_symmetry_3
_geom_angle_publ_flag
Br1 Cd1 Br1 86.82(5) . 2_666 ?
Cl1 Cd1 Cl8 101.41(4) . . ?
Br1 Cd1 Br8 101.41(4) . . ?
Br1 Cd1 Br8 98.47(4) 2_666 . ?
Br1 Cd1 Br3 92.49(5) . . ?
Br1 Cd1 Br3 168.12(5) 2_666 . ?
Br8 Cd1 Br3 93.29(4) . . ?
Cl1 Cd1 Cl3 92.49(5) . . ?
Cl8 Cd1 Cl3 93.29(4) . . ?
Br1 Cd1 Br2 160.04(5) . . ?
Br1 Cd1 Br2 91.74(4) 2_666 . ?
Br8 Cd1 Br2 98.49(4) . . ?
Br3 Cd1 Br2 84.86(4) . . ?
Cl1 Cd1 Cl2 160.04(5) . . ?
Cl8 Cd1 Cl2 98.49(4) . . ?
Cl3 Cd1 Cl2 84.86(4) . . ?
Br1 Cd1 Br4 83.85(4) . . ?
Br1 Cd1 Br4 90.21(4) 2_666 . ?
Br8 Cd1 Br4 170.04(4) . . ?
Br3 Cd1 Br4 77.93(4) . . ?
Br2 Cd1 Br4 76.24(4) . . ?
Cl9 Cd2 Cl4 177.85(4) . . ?
Br9 Cd2 Br4 177.85(4) . . ?
Cl9 Cd2 Cl3 96.76(4) . . ?
Cl4 Cd2 Cl3 85.37(4) . . ?
Br9 Cd2 Br3 96.76(4) . . ?
Br4 Cd2 Br3 85.37(4) . . ?
Cl9 Cd2 Cl5 93.93(5) . . ?
Cl4 Cd2 Cl5 85.53(5) . . ?
Cl3 Cd2 Cl5 95.62(5) . . ?
Br9 Cd2 Br5 93.93(5) . . ?
Br4 Cd2 Br5 85.53(5) . . ?
Br3 Cd2 Br5 95.62(5) . . ?
Br9 Cd2 Br6 87.03(5) . 1_655 ?
Br4 Cd2 Br6 90.89(5) . 1_655 ?
Br3 Cd2 Br6 173.37(5) . 1_655 ?
Br5 Cd2 Br6 89.53(5) . 1_655 ?
Cl9 Cd2 Cl2 98.16(4) . . ?
Cl4 Cd2 Cl2 82.34(4) . . ?
Cl3 Cd2 Cl2 84.22(4) . . ?
Cl5 Cd2 Cl2 167.84(5) . . ?
Br9 Cd2 Br2 98.16(4) . . ?
Br4 Cd2 Br2 82.34(4) . . ?
Br3 Cd2 Br2 84.22(4) . . ?
Br5 Cd2 Br2 167.84(5) . . ?
Br6 Cd2 Br2 89.87(5) 1_655 . ?
Br7 Cd3 Br7 180 2_565 . ?
Br7 Cd3 Br5 88.52(5) 2_565 . ?
Br7 Cd3 Br5 91.48(5) . . ?
Cl7 Cd3 Cl5 91.48(5) . . ?
Br7 Cd3 Br5 91.48(5) 2_565 2_565 ?
Br7 Cd3 Br5 88.52(5) . 2_565 ?
Br5 Cd3 Br5 180 . 2_565 ?
Cl7 Cd3 Cl6 87.34(5) . . ?
Cl5 Cd3 Cl6 89.33(5) . . ?
Br7 Cd3 Br6 87.34(5) 2_565 2_565 ?
Br7 Cd3 Br6 92.66(5) . 2_565 ?
Br5 Cd3 Br6 90.67(5) . 2_565 ?
Br5 Cd3 Br6 89.33(5) 2_565 2_565 ?
Br7 Cd3 Br6 92.66(5) 2_565 . ?
Br7 Cd3 Br6 87.34(5) . . ?
Br5 Cd3 Br6 89.33(5) . . ?
Br5 Cd3 Br6 90.67(5) 2_565 . ?
Br6 Cd3 Br6 180 2_565 . ?
Cd1 Br1 Cd1 93.18(5) . 2_666 ?
Cd1 Br2 Cd2 81.62(3) . . ?
Cd2 Br3 Cd1 84.39(4) . . ?
Cd2 Br4 Cd1 78.68(4) . . ?
Cd3 Br5 Cd2 175.65(8) . . ?
Cd3 Br6 Cd2 168.92(7) . 1_455 ?
Cd1 Cl1 Cd1 93.18(5) . 2_666 ?
Cd1 Cl2 Cd2 81.62(3) . . ?
Cd2 Cl3 Cd1 84.39(4) . . ?
Cd3 Cl5 Cd2 175.65(8) . . ?
Cd3 Cl6 Cd2 168.92(7) . 1_455 ?
C5 N1 C1 122.1(9) . . ?
C5 N1 H1A 118.9 . . ?
C1 N1 H1A 118.9 . . ?
C7 N2 H2A 109.5 . . ?
C7 N2 H2B 109.5 . . ?
H2A N2 H2B 109.5 . . ?
C7 N2 H2C 109.5 . . ?
H2A N2 H2C 109.5 . . ?
H2B N2 H2C 109.5 . . ?
N1 C1 C2 118.2(10) . . ?
N1 C1 H1 120.9 . . ?
C2 C1 H1 120.9 . . ?
C3 C2 C1 122.2(10) . . ?
C3 C2 H2 118.9 . . ?
C1 C2 H2 118.9 . . ?
C2 C3 C4 117.6(9) . . ?
C2 C3 C6 120.9(10) . . ?
C4 C3 C6 121.5(10) . . ?
C5 C4 C3 118.3(10) . . ?
C5 C4 H4 120.9 . . ?
C3 C4 H4 120.9 . . ?
N1 C5 C4 121.5(10) . . ?
N1 C5 H5 119.2 . . ?
C4 C5 H5 119.2 . . ?
C7 C6 C3 115.5(10) . . ?
C7 C6 H6A 108.4 . . ?
C3 C6 H6A 108.4 . . ?
C7 C6 H6B 108.4 . . ?
C3 C6 H6B 108.4 . . ?
H6A C6 H6B 107.5 . . ?
C6 C7 N2 118.0(10) . . ?
C6 C7 H7A 107.8 . . ?
N2 C7 H7A 107.8 . . ?
C6 C7 H7B 107.8 . . ?
N2 C7 H7B 107.8 . . ?
H7A C7 H7B 107.1 . . ?
C12 N3 C8 122.7(8) . . ?
C12 N3 H3A 118.7 . . ?
C8 N3 H3A 118.7 . . ?
C14 N4 H4A 109.5 . . ?
C14 N4 H4B 109.5 . . ?
H4A N4 H4B 109.5 . . ?
C14 N4 H4C 109.5 . . ?
H4A N4 H4C 109.5 . . ?
H4B N4 H4C 109.5 . . ?
C9 C8 N3 118.2(8) . . ?
C9 C8 H8 120.9 . . ?
N3 C8 H8 120.9 . . ?
C8 C9 C10 121.0(8) . . ?
C8 C9 H9 119.5 . . ?
C10 C9 H9 119.5 . . ?
C11 C10 C9 118.7(7) . . ?
C11 C10 C13 122.6(7) . . ?
C9 C10 C13 118.7(7) . . ?
C10 C11 C12 121.6(8) . . ?
C10 C11 H11 119.2 . . ?
C12 C11 H11 119.2 . . ?
N3 C12 C11 117.8(8) . . ?
N3 C12 H12 121.1 . . ?
C11 C12 H12 121.1 . . ?
C10 C13 C14 109.9(6) . . ?
C10 C13 H13A 109.7 . . ?
C14 C13 H13A 109.7 . . ?
C10 C13 H13B 109.7 . . ?
C14 C13 H13B 109.7 . . ?
H13A C13 H13B 108.2 . . ?
N4 C14 C13 111.4(6) . . ?
N4 C14 H14A 109.3 . . ?
C13 C14 H14A 109.3 . . ?
N4 C14 H14B 109.3 . . ?
C13 C14 H14B 109.3 . . ?
H14A C14 H14B 108 . . ?

loop_
_geom_bond_atom_site_label_1
_geom_bond_atom_site_label_2
_geom_bond_distance
_geom_bond_site_symmetry_2
_geom_bond_publ_flag
Cd1 Cl1 2.6043(15) . ?
Cd1 Br1 2.6043(15) . ?
Cd1 Br1 2.6282(15) 2_666 ?
Cd1 Cl8 2.6394(11) . ?
Cd1 Br8 2.6394(11) . ?
Cd1 Br3 2.7048(14) . ?
Cd1 Cl3 2.7048(14) . ?
Cd1 Br2 2.7543(13) . ?
Cd1 Cl2 2.7543(13) . ?
Cd1 Br4 3.0477(15) . ?
Cd2 Cl9 2.5853(11) . ?
Cd2 Br9 2.5853(11) . ?
Cd2 Cl4 2.6540(14) . ?
Cd2 Br4 2.6540(14) . ?
Cd2 Cl3 2.6959(13) . ?
Cd2 Br3 2.6959(13) . ?
Cd2 Cl5 2.7097(16) . ?
Cd2 Br5 2.7097(16) . ?
Cd2 Br6 2.7435(16) 1_655 ?
Cd2 Cl2 2.7959(13) . ?
Cd2 Br2 2.7959(13) . ?
Cd3 Br7 2.5939(15) 2_565 ?
Cd3 Cl7 2.5939(15) . ?
Cd3 Br7 2.5939(15) . ?
Cd3 Br5 2.6753(15) . ?
Cd3 Cl5 2.6753(15) . ?
Cd3 Br5 2.6753(15) 2_565 ?
Cd3 Cl6 2.6840(15) . ?
Cd3 Br6 2.6840(15) 2_565 ?
Cd3 Br6 2.6840(15) . ?
N1 C5 1.300(15) . ?
N1 C1 1.306(15) . ?
N1 H1A 0.86 . ?
N2 C7 1.458(11) . ?
N2 H2A 0.89 . ?
N2 H2B 0.89 . ?
N2 H2C 0.89 . ?
C1 C2 1.341(15) . ?
C1 H1 0.93 . ?
C2 C3 1.344(13) . ?
C2 H2 0.93 . ?
C3 C4 1.374(14) . ?
C3 C6 1.515(13) . ?
C4 C5 1.342(15) . ?
C4 H4 0.93 . ?
C5 H5 0.93 . ?
C6 C7 1.370(16) . ?
C6 H6A 0.97 . ?
C6 H6B 0.97 . ?
C7 H7A 0.97 . ?
C7 H7B 0.97 . ?
N3 C12 1.345(12) . ?
N3 C8 1.373(12) . ?
N3 H3A 0.86 . ?
N4 C14 1.480(10) . ?
N4 H4A 0.89 . ?
N4 H4B 0.89 . ?
N4 H4C 0.89 . ?
C8 C9 1.345(12) . ?
C8 H8 0.93 . ?
C9 C10 1.391(10) . ?
C9 H9 0.93 . ?
C10 C11 1.347(10) . ?
C10 C13 1.509(10) . ?
C11 C12 1.377(12) . ?
C11 H11 0.93 . ?
C12 H12 0.93 . ?
C13 C14 1.508(11) . ?
C13 H13A 0.97 . ?
C13 H13B 0.97 . ?
C14 H14A 0.97 . ?
C14 H14B 0.97 . ?

loop_
_geom_hbond_atom_site_label_D
_geom_hbond_atom_site_label_H
_geom_hbond_atom_site_label_A
_geom_hbond_distance_DH
_geom_hbond_distance_HA
_geom_hbond_distance_DA
_geom_hbond_angle_DHA
_geom_hbond_site_symmetry_A
_geom_hbond_publ_flag
N1 H1A Br6^a 0.86 2.55 3.320(9) 150.2 1_545 yes
N2 H2A Br5^a 0.89 2.51 3.319(7) 151.8 2_665 yes
N2 H2A Br6^a 0.89 3.03 3.566(8) 120.8 2_565 yes
N2 H2B Br7^a 0.89 2.59 3.372(7) 146.7 1_655 yes
N2 H2C Br4^a 0.89 2.78 3.285(7) 117.2 . yes
N2 H2C Br5^a 0.89 2.56 3.394(7) 156.3 . yes
N3 H3A Br8^a 0.86 2.4 3.240(7) 166.9 . yes
N4 H4A Br5^a 0.89 2.94 3.536(7) 126.2 1_665 yes
N4 H4A Br7^a 0.89 2.62 3.402(8) 146.5 1_665 yes
N4 H4B Br1^a 0.89 3.11 3.680(7) 124.1 1_665 yes
N4 H4B Br3^a 0.89 2.91 3.479(7) 123.7 1_665 yes
N4 H4B Br4^a 0.89 2.77 3.547(8) 146.9 1_665 yes
N4 H4C Br2^a 0.89 2.55 3.433(7) 173.3 1_565 yes
